data_4310036
loop_
_publ_author_name
'Robert K. Thomson'
'Federico E. Zahariev'
'Zhe Zhang'
'Brian O. Patrick'
'Yan Alexander Wang'
'Laurel L. Schafer'

_publ_section_title
;
Structure, Bonding, and Reactivity of Ti and Zr Amidate Complexes: DFT
and X-Ray Crystallographic Studies
;
_journal_name_full 'Inorganic Chemistry'
_journal_page_first 8680
_journal_page_last 8689
_journal_paper_doi 10.1021/ic0502980
_journal_volume 44
_journal_year 2005
_chemical_formula_moiety 'C38 H48 N4 O2 Ti '
_chemical_formula_sum 'C38 H48 N4 O2 Ti'
_chemical_formula_weight 640.72
_space_group_IT_number 14
_symmetry_cell_setting monoclinic
_symmetry_Int_Tables_number 14
_symmetry_space_group_name_Hall '-P 2ybc'
_symmetry_space_group_name_H-M 'P 1 21/c 1'
_audit_creation_date 2003-07-10
_audit_creation_method 'by teXsan v1.8'
_cell_angle_alpha 90
_cell_angle_beta 114.821(2)
_cell_angle_gamma 90
_cell_formula_units_Z 4
_cell_length_a 18.407(1)
_cell_length_b 9.8394(5)
_cell_length_c 21.126(1)
_cell_measurement_reflns_used 22790
_cell_measurement_temperature 173.2
_cell_measurement_theta_max 27.97
_cell_measurement_theta_min 2.07
_cell_volume 3472.8(3)
_computing_cell_refinement 'd*TREK (MSC, 1996-1998)'
_computing_data_collection 'd*TREK (MSC, 1996-1998)'
_computing_data_reduction 'd*TREK (MSC, 1996-1998)'
_computing_publication_material 'teXsan (MSC, 1992-1997)'
_computing_structure_refinement 'teXsan (MSC, 1992-1997)'
_computing_structure_solution
;
SIR97 (Altomare, et. al. 1998)
;
_diffrn_ambient_temperature 173.2
_diffrn_detector_area_resol_mean 11.76
_diffrn_measurement_device_type 'Rigaku/ADSC CCD'
_diffrn_measurement_method 'area detector'
_diffrn_orient_matrix_UB_11 0.00000
_diffrn_orient_matrix_UB_12 0.00000
_diffrn_orient_matrix_UB_13 0.00000
_diffrn_orient_matrix_UB_21 0.00000
_diffrn_orient_matrix_UB_22 0.00000
_diffrn_orient_matrix_UB_23 0.00000
_diffrn_orient_matrix_UB_31 0.00000
_diffrn_orient_matrix_UB_32 0.00000
_diffrn_orient_matrix_UB_33 0.00000
_diffrn_radiation_detector CCD
_diffrn_radiation_monochromator graphite
_diffrn_radiation_source 'X-ray tube'
_diffrn_radiation_type 'Mo K\a'
_diffrn_radiation_wavelength 0.7107
_diffrn_reflns_av_R_equivalents 0.04040
_diffrn_reflns_av_sigmaI/netI 0.090
_diffrn_reflns_limit_h_max 21
_diffrn_reflns_limit_h_min -21
_diffrn_reflns_limit_k_max 12
_diffrn_reflns_limit_k_min -10
_diffrn_reflns_limit_l_max 25
_diffrn_reflns_limit_l_min -25
_diffrn_reflns_number 31182
_diffrn_reflns_reduction_process 'Lp corrections applied'
_diffrn_reflns_theta_max 27.87
_diffrn_reflns_theta_min 2.07
_diffrn_standards_decay_% 0.00
_diffrn_standards_interval_count 0
_diffrn_standards_number 0
_exptl_absorpt_coefficient_mu 0.285
_exptl_absorpt_correction_T_max 1.0000
_exptl_absorpt_correction_T_min 0.7532
_exptl_absorpt_correction_type multi-scan
_exptl_crystal_colour red
_exptl_crystal_density_diffrn 1.225
_exptl_crystal_density_meas ?
_exptl_crystal_description platelet
_exptl_crystal_F_000 1368.00
_exptl_crystal_size_max 0.50
_exptl_crystal_size_mid 0.50
_exptl_crystal_size_min 0.13
_refine_diff_density_max 0.52
_refine_diff_density_min -0.46
_refine_ls_extinction_method none
_refine_ls_goodness_of_fit_all 1.104
_refine_ls_goodness_of_fit_ref 1.104
_refine_ls_hydrogen_treatment noref
_refine_ls_matrix_type full
_refine_ls_number_constraints 0
_refine_ls_number_parameters 406
_refine_ls_number_reflns 7355
_refine_ls_number_restraints 0
_refine_ls_R_factor_all 0.0630
_refine_ls_R_factor_gt 0.037
_refine_ls_shift/su_max 0.0010
_refine_ls_shift/su_mean 0.0002
_refine_ls_structure_factor_coef Fsqd
_refine_ls_weighting_details 'w = 1/[\s^2^(Fo^2^) + 0.00090|Fo|^2^]'
_refine_ls_weighting_scheme sigma
_refine_ls_wR_factor_all 0.1234
_refine_ls_wR_factor_ref 0.1234
_reflns_number_gt 5764
_reflns_number_total 7739
_reflns_threshold_expression I>3.00\s(I)
_cod_data_source_file ic0502980si20050226_101848.cif
_cod_data_source_block ls012/TiComplex_2
_cod_original_cell_volume 3472.9(3)
_cod_original_sg_symbol_H-M 'P 21/c '
_cod_original_formula_sum 'C38 H48 N4 O2 Ti '
_cod_database_code 4310036

loop_
_symmetry_equiv_pos_as_xyz
'   +x,   +y,   +z'
'   -x,1/2+y,1/2-z'
'   -x,   -y,   -z'
'   +x,1/2-y,1/2+z'

loop_
_atom_site_label
_atom_site_fract_x
_atom_site_fract_y
_atom_site_fract_z
_atom_site_U_iso_or_equiv
_atom_site_occupancy
_atom_site_refinement_flags
_atom_site_adp_type
_atom_site_calc_flag
_atom_site_calc_attached_atom
Ti(1) 0.75287(2) 0.21806(3) 0.36844(1) 0.01437(8) 1.000 . Uani d ?
O(1) 0.65590(7) 0.1115(1) 0.29681(6) 0.0174(3) 1.000 . Uani d ?
O(2) 0.69355(7) 0.2954(1) 0.42088(6) 0.0164(3) 1.000 . Uani d ?
N(1) 0.77527(8) 0.0448(1) 0.31236(7) 0.0166(3) 1.000 . Uani d ?
N(2) 0.73270(8) 0.3678(1) 0.30704(7) 0.0191(4) 1.000 . Uani d ?
N(3) 0.72505(8) 0.0809(1) 0.44813(7) 0.0162(3) 1.000 . Uani d ?
N(4) 0.86145(8) 0.2534(1) 0.42944(8) 0.0188(4) 1.000 . Uani d ?
C(1) 0.69780(9) 0.0280(2) 0.27842(8) 0.0160(4) 1.000 . Uani d ?
C(2) 0.6516(1) -0.0720(2) 0.22233(8) 0.0165(4) 1.000 . Uani d ?
C(3) 0.5686(1) -0.0736(2) 0.20180(9) 0.0238(5) 1.000 . Uani d ?
C(4) 0.5192(1) -0.1586(2) 0.1487(1) 0.0293(5) 1.000 . Uani d ?
C(5) 0.5523(1) -0.2418(2) 0.1148(1) 0.0265(5) 1.000 . Uani d ?
C(6) 0.6341(1) -0.2411(2) 0.13443(9) 0.0228(4) 1.000 . Uani d ?
C(7) 0.6842(1) -0.1573(2) 0.18842(9) 0.0190(4) 1.000 . Uani d ?
C(8) 0.83425(9) -0.0362(2) 0.30270(8) 0.0176(4) 1.000 . Uani d ?
C(9) 0.8626(1) -0.1545(2) 0.34243(9) 0.0208(4) 1.000 . Uani d ?
C(10) 0.9191(1) -0.2328(2) 0.3312(1) 0.0288(5) 1.000 . Uani d ?
C(11) 0.9486(1) -0.1947(2) 0.2834(1) 0.0338(5) 1.000 . Uani d ?
C(12) 0.9215(1) -0.0755(2) 0.2458(1) 0.0297(5) 1.000 . Uani d ?
C(13) 0.8643(1) 0.0058(2) 0.25474(9) 0.0231(4) 1.000 . Uani d ?
C(14) 0.8313(1) -0.1972(2) 0.3947(1) 0.0277(5) 1.000 . Uani d ?
C(15) 0.8334(1) 0.1317(2) 0.2124(1) 0.0338(6) 1.000 . Uani d ?
C(16) 0.6494(1) 0.4153(2) 0.27156(9) 0.0239(5) 1.000 . Uani d ?
C(17) 0.6350(1) 0.5541(2) 0.2958(1) 0.0330(5) 1.000 . Uani d ?
C(18) 0.7909(1) 0.4557(2) 0.2959(1) 0.0254(5) 1.000 . Uani d ?
C(19) 0.7733(1) 0.4813(2) 0.2199(1) 0.0352(6) 1.000 . Uani d ?
C(20) 0.69128(9) 0.1893(2) 0.45809(8) 0.0147(4) 1.000 . Uani d ?
C(21) 0.65107(9) 0.2120(2) 0.50549(8) 0.0157(4) 1.000 . Uani d ?
C(22) 0.6412(1) 0.3461(2) 0.52181(9) 0.0222(4) 1.000 . Uani d ?
C(23) 0.6028(1) 0.3753(2) 0.5642(1) 0.0299(5) 1.000 . Uani d ?
C(24) 0.5723(1) 0.2707(2) 0.5902(1) 0.0295(5) 1.000 . Uani d ?
C(25) 0.5806(1) 0.1374(2) 0.57329(9) 0.0247(5) 1.000 . Uani d ?
C(26) 0.6202(1) 0.1075(2) 0.53176(9) 0.0202(4) 1.000 . Uani d ?
C(27) 0.7328(1) -0.0453(2) 0.48388(8) 0.0173(4) 1.000 . Uani d ?
C(28) 0.7975(1) -0.0656(2) 0.54855(9) 0.0202(4) 1.000 . Uani d ?
C(29) 0.8083(1) -0.1939(2) 0.5794(1) 0.0277(5) 1.000 . Uani d ?
C(30) 0.7559(1) -0.2992(2) 0.5472(1) 0.0324(6) 1.000 . Uani d ?
C(31) 0.6911(1) -0.2771(2) 0.4841(1) 0.0295(5) 1.000 . Uani d ?
C(32) 0.6783(1) -0.1504(2) 0.45123(9) 0.0227(5) 1.000 . Uani d ?
C(33) 0.8543(1) 0.0484(2) 0.5840(1) 0.0272(5) 1.000 . Uani d ?
C(34) 0.6074(1) -0.1271(2) 0.3833(1) 0.0310(5) 1.000 . Uani d ?
C(35) 0.8765(1) 0.3895(2) 0.4622(1) 0.0252(5) 1.000 . Uani d ?
C(36) 0.8841(1) 0.3911(2) 0.5368(1) 0.0319(5) 1.000 . Uani d ?
C(37) 0.9334(1) 0.1691(2) 0.4512(1) 0.0259(5) 1.000 . Uani d ?
C(38) 0.9881(1) 0.2087(2) 0.4168(1) 0.0425(7) 1.000 . Uani d ?
H(3) 0.5450 -0.0142 0.2253 0.028 1.000 . Uiso c ?
H(4) 0.4617 -0.1597 0.1355 0.036 1.000 . Uiso c ?
H(5) 0.5177 -0.3012 0.0771 0.032 1.000 . Uiso c ?
H(6) 0.6572 -0.2999 0.1103 0.027 1.000 . Uiso c ?
H(7) 0.7419 -0.1584 0.2021 0.023 1.000 . Uiso c ?
H(10) 0.9385 -0.3169 0.3578 0.034 1.000 . Uiso c ?
H(11) 0.9880 -0.2514 0.2761 0.041 1.000 . Uiso c ?
H(12) 0.9429 -0.0479 0.2123 0.036 1.000 . Uiso c ?
H(14A) 0.8605 -0.2777 0.4199 0.050 1.000 . Uiso c ?
H(14B) 0.7741 -0.2187 0.3704 0.050 1.000 . Uiso c ?
H(14C) 0.8387 -0.1230 0.4278 0.050 1.000 . Uiso c ?
H(15C) 0.7762 0.1212 0.1826 0.041 1.000 . Uiso c ?
H(15A) 0.8623 0.1470 0.1832 0.041 1.000 . Uiso c ?
H(15B) 0.8415 0.2095 0.2436 0.041 1.000 . Uiso c ?
H(16A) 0.6146 0.3489 0.2799 0.029 1.000 . Uiso c ?
H(16B) 0.6351 0.4203 0.2213 0.029 1.000 . Uiso c ?
H(17A) 0.6517 0.5520 0.3466 0.039 1.000 . Uiso c ?
H(17B) 0.5780 0.5767 0.2726 0.039 1.000 . Uiso c ?
H(17C) 0.6663 0.6228 0.2847 0.039 1.000 . Uiso c ?
H(18A) 0.8438 0.4134 0.3185 0.030 1.000 . Uiso c ?
H(18B) 0.7917 0.5440 0.3180 0.030 1.000 . Uiso c ?
H(19B) 0.8189 0.5282 0.2172 0.042 1.000 . Uiso c ?
H(19C) 0.7253 0.5377 0.1985 0.042 1.000 . Uiso c ?
H(19A) 0.7646 0.3942 0.1954 0.042 1.000 . Uiso c ?
H(22) 0.6621 0.4204 0.5035 0.027 1.000 . Uiso c ?
H(23) 0.5967 0.4695 0.5758 0.036 1.000 . Uiso c ?
H(24) 0.5453 0.2916 0.6202 0.035 1.000 . Uiso c ?
H(25) 0.5584 0.0634 0.5910 0.029 1.000 . Uiso c ?
H(26) 0.6264 0.0126 0.5207 0.024 1.000 . Uiso c ?
H(29) 0.8535 -0.2099 0.6247 0.033 1.000 . Uiso c ?
H(30) 0.7645 -0.3891 0.5691 0.039 1.000 . Uiso c ?
H(31) 0.6538 -0.3516 0.4620 0.035 1.000 . Uiso c ?
H(33C) 0.8763 0.0845 0.5526 0.033 1.000 . Uiso c ?
H(33A) 0.8980 0.0138 0.6266 0.033 1.000 . Uiso c ?
H(33B) 0.8257 0.1202 0.5963 0.033 1.000 . Uiso c ?
H(34B) 0.6255 -0.1022 0.3474 0.038 1.000 . Uiso c ?
H(34C) 0.5742 -0.0540 0.3886 0.038 1.000 . Uiso c ?
H(34A) 0.5754 -0.2109 0.3691 0.038 1.000 . Uiso c ?
H(35B) 0.9265 0.4246 0.4624 0.030 1.000 . Uiso c ?
H(35A) 0.8321 0.4491 0.4340 0.030 1.000 . Uiso c ?
H(36C) 0.9274 0.3299 0.5655 0.038 1.000 . Uiso c ?
H(36A) 0.8337 0.3613 0.5373 0.038 1.000 . Uiso c ?
H(36B) 0.8964 0.4838 0.5554 0.038 1.000 . Uiso c ?
H(37B) 0.9635 0.1781 0.5020 0.031 1.000 . Uiso c ?
H(37A) 0.9171 0.0745 0.4396 0.031 1.000 . Uiso c ?
H(38A) 0.9590 0.2001 0.3663 0.051 1.000 . Uiso c ?
H(38B) 1.0348 0.1481 0.4335 0.051 1.000 . Uiso c ?
H(38C) 1.0060 0.3027 0.4290 0.051 1.000 . Uiso c ?

loop_
_atom_site_aniso_label
_atom_site_aniso_U_11
_atom_site_aniso_U_22
_atom_site_aniso_U_33
_atom_site_aniso_U_12
_atom_site_aniso_U_13
_atom_site_aniso_U_23
Ti(1) 0.0151(2) 0.0155(2) 0.0141(2) -0.0015(1) 0.0077(1) -0.0012(1)
O(1) 0.0150(6) 0.0190(6) 0.0196(6) -0.0005(4) 0.0087(5) -0.0032(4)
O(2) 0.0190(6) 0.0162(6) 0.0173(6) 0.0014(4) 0.0108(5) 0.0032(4)
N(1) 0.0137(7) 0.0184(7) 0.0180(7) 0.0003(5) 0.0070(6) -0.0034(5)
N(2) 0.0228(7) 0.0191(7) 0.0172(7) -0.0023(5) 0.0102(6) -0.0005(5)
N(3) 0.0195(7) 0.0159(6) 0.0154(7) -0.0002(5) 0.0093(6) 0.0015(5)
N(4) 0.0165(7) 0.0210(7) 0.0188(7) -0.0026(5) 0.0073(6) -0.0043(5)
C(1) 0.0173(8) 0.0173(8) 0.0149(8) -0.0005(6) 0.0082(6) 0.0005(6)
C(2) 0.0181(8) 0.0166(8) 0.0137(8) -0.0021(6) 0.0056(6) 0.0003(5)
C(3) 0.0203(9) 0.0298(9) 0.0210(9) -0.0018(7) 0.0085(7) -0.0055(7)
C(4) 0.0165(9) 0.042(1) 0.025(1) -0.0062(7) 0.0047(8) -0.0072(8)
C(5) 0.024(1) 0.0298(9) 0.0191(9) -0.0065(7) 0.0032(8) -0.0082(7)
C(6) 0.0268(9) 0.0208(8) 0.0190(9) 0.0000(6) 0.0079(7) -0.0034(6)
C(7) 0.0173(8) 0.0193(8) 0.0189(8) -0.0003(6) 0.0060(7) -0.0002(6)
C(8) 0.0125(8) 0.0213(8) 0.0175(8) -0.0025(6) 0.0048(6) -0.0071(6)
C(9) 0.0162(8) 0.0227(8) 0.0199(9) -0.0004(6) 0.0041(7) -0.0049(6)
C(10) 0.0185(9) 0.029(1) 0.032(1) 0.0049(7) 0.0043(8) -0.0049(7)
C(11) 0.0186(9) 0.040(1) 0.044(1) 0.0040(8) 0.0139(9) -0.0134(9)
C(12) 0.0234(9) 0.040(1) 0.032(1) -0.0055(8) 0.0181(8) -0.0112(8)
C(13) 0.0180(8) 0.0289(9) 0.0229(9) -0.0062(6) 0.0090(7) -0.0071(7)
C(14) 0.033(1) 0.0241(9) 0.027(1) 0.0026(7) 0.0133(8) 0.0021(7)
C(15) 0.038(1) 0.037(1) 0.033(1) -0.0007(8) 0.022(1) 0.0034(8)
C(16) 0.0280(9) 0.0219(9) 0.0209(9) 0.0028(7) 0.0095(8) 0.0038(6)
C(17) 0.040(1) 0.0241(9) 0.040(1) 0.0068(8) 0.022(1) 0.0035(8)
C(18) 0.032(1) 0.0228(9) 0.027(1) -0.0046(7) 0.0181(8) 0.0024(7)
C(19) 0.048(1) 0.034(1) 0.035(1) 0.0047(9) 0.028(1) 0.0094(8)
C(20) 0.0114(7) 0.0200(8) 0.0114(8) -0.0014(6) 0.0037(6) 0.0002(5)
C(21) 0.0126(8) 0.0229(8) 0.0105(8) 0.0002(6) 0.0038(6) -0.0003(6)
C(22) 0.0263(9) 0.0212(8) 0.0221(9) -0.0059(6) 0.0132(8) -0.0054(6)
C(23) 0.042(1) 0.0248(9) 0.031(1) -0.0055(8) 0.0238(9) -0.0116(7)
C(24) 0.035(1) 0.037(1) 0.027(1) -0.0017(8) 0.0230(9) -0.0064(8)
C(25) 0.027(1) 0.0297(9) 0.0231(9) 0.0004(7) 0.0162(8) 0.0039(7)
C(26) 0.0222(9) 0.0219(8) 0.0184(9) 0.0032(6) 0.0104(7) 0.0042(6)
C(27) 0.0232(9) 0.0155(8) 0.0202(8) 0.0020(6) 0.0159(7) 0.0008(6)
C(28) 0.0225(9) 0.0208(8) 0.0226(9) 0.0044(6) 0.0147(7) 0.0033(6)
C(29) 0.031(1) 0.030(1) 0.028(1) 0.0126(7) 0.0190(9) 0.0109(7)
C(30) 0.048(1) 0.0199(9) 0.041(1) 0.0051(8) 0.030(1) 0.0081(8)
C(31) 0.044(1) 0.0200(9) 0.036(1) -0.0038(7) 0.027(1) -0.0010(7)
C(32) 0.030(1) 0.0214(9) 0.0257(9) -0.0038(7) 0.0201(8) -0.0019(6)
C(33) 0.0243(9) 0.034(1) 0.0220(9) 0.0006(7) 0.0081(8) 0.0036(7)
C(34) 0.033(1) 0.034(1) 0.027(1) -0.0140(8) 0.0141(9) -0.0029(8)
C(35) 0.0251(9) 0.0216(9) 0.028(1) -0.0056(7) 0.0110(8) -0.0054(7)
C(36) 0.033(1) 0.032(1) 0.025(1) 0.0003(8) 0.0054(8) -0.0074(7)
C(37) 0.0174(9) 0.0286(9) 0.028(1) 0.0013(7) 0.0061(8) -0.0060(7)
C(38) 0.022(1) 0.065(2) 0.045(1) -0.0021(9) 0.019(1) -0.012(1)

loop_
_atom_type_symbol
_atom_type_oxidation_number
_atom_type_number_in_cell
_atom_type_scat_dispersion_real
_atom_type_scat_dispersion_imag
_atom_type_scat_source
C 0 152 0.002 0.002
;International Tables for Crystallography
(1992, Vol. C, Tables 4.2.6.8 and 6.1.1.1)
;
H 0 192 0.000 0.000
;International Tables for Crystallography
(1992, Vol. C, Table 6.1.1.2)
;
N 0 16 0.004 0.003
;International Tables for Crystallography
(1992, Vol. C, Tables 4.2.6.8 and 6.1.1.1)
;
O 0 8 0.008 0.006
;International Tables for Crystallography
(1992, Vol. C, Tables 4.2.6.8 and 6.1.1.1)
;
Ti 0 4 0.248 0.446
;International Tables for Crystallography
(1992, Vol. C, Tables 4.2.6.8 and 6.1.1.1)
;

loop_
_geom_angle_atom_site_label_1
_geom_angle_atom_site_label_2
_geom_angle_atom_site_label_3
_geom_angle
_geom_angle_site_symmetry_1
_geom_angle_site_symmetry_2
_geom_angle_site_symmetry_3
_geom_angle_publ_flag
O(1) Ti(1) O(2) 95.37(5) . . . yes
O(1) Ti(1) N(1) 61.09(5) . . . yes
O(1) Ti(1) N(2) 91.86(5) . . . yes
O(1) Ti(1) N(3) 81.63(5) . . . yes
O(1) Ti(1) N(4) 157.55(5) . . . yes
O(2) Ti(1) N(1) 148.94(5) . . . yes
O(2) Ti(1) N(2) 95.02(5) . . . yes
O(2) Ti(1) N(3) 59.62(4) . . . yes
O(2) Ti(1) N(4) 102.58(5) . . . yes
N(1) Ti(1) N(2) 105.06(6) . . . yes
N(1) Ti(1) N(3) 94.94(5) . . . yes
N(1) Ti(1) N(4) 97.15(6) . . . yes
N(2) Ti(1) N(3) 152.73(6) . . . yes
N(2) Ti(1) N(4) 99.79(6) . . . yes
N(3) Ti(1) N(4) 95.83(6) . . . yes
Ti(1) O(1) C(1) 95.79(9) . . . yes
Ti(1) O(2) C(20) 100.95(9) . . . yes
Ti(1) N(1) C(1) 89.16(9) . . . yes
Ti(1) N(1) C(8) 146.1(1) . . . yes
C(1) N(1) C(8) 124.7(1) . . . yes
Ti(1) N(2) C(16) 117.3(1) . . . yes
Ti(1) N(2) C(18) 128.3(1) . . . yes
C(16) N(2) C(18) 113.9(1) . . . yes
Ti(1) N(3) C(20) 84.73(9) . . . yes
Ti(1) N(3) C(27) 149.9(1) . . . yes
C(20) N(3) C(27) 125.3(1) . . . yes
Ti(1) N(4) C(35) 114.8(1) . . . yes
Ti(1) N(4) C(37) 131.7(1) . . . yes
C(35) N(4) C(37) 113.5(1) . . . yes
O(1) C(1) N(1) 113.9(1) . . . yes
O(1) C(1) C(2) 116.2(1) . . . yes
N(1) C(1) C(2) 129.9(1) . . . yes
C(1) C(2) C(3) 115.8(1) . . . yes
C(1) C(2) C(7) 125.4(1) . . . yes
C(3) C(2) C(7) 118.8(1) . . . yes
C(2) C(3) C(4) 121.1(2) . . . yes
C(2) C(3) H(3) 119.7 . . . no
C(4) C(3) H(3) 119.3 . . . no
C(3) C(4) C(5) 119.5(2) . . . yes
C(3) C(4) H(4) 120.2 . . . no
C(5) C(4) H(4) 120.3 . . . no
C(4) C(5) C(6) 120.1(2) . . . yes
C(4) C(5) H(5) 119.7 . . . no
C(6) C(5) H(5) 120.2 . . . no
C(5) C(6) C(7) 120.6(2) . . . yes
C(5) C(6) H(6) 119.8 . . . no
C(7) C(6) H(6) 119.6 . . . no
C(2) C(7) C(6) 119.9(2) . . . yes
C(2) C(7) H(7) 120.2 . . . no
C(6) C(7) H(7) 119.9 . . . no
N(1) C(8) C(9) 119.5(1) . . . yes
N(1) C(8) C(13) 119.4(1) . . . yes
C(9) C(8) C(13) 121.1(2) . . . yes
C(8) C(9) C(10) 118.4(2) . . . yes
C(8) C(9) C(14) 120.7(2) . . . yes
C(10) C(9) C(14) 120.9(2) . . . yes
C(9) C(10) C(11) 121.6(2) . . . yes
C(9) C(10) H(10) 119.2 . . . no
C(11) C(10) H(10) 119.2 . . . no
C(10) C(11) C(12) 119.4(2) . . . yes
C(10) C(11) H(11) 120.3 . . . no
C(12) C(11) H(11) 120.3 . . . no
C(11) C(12) C(13) 121.1(2) . . . yes
C(11) C(12) H(12) 119.4 . . . no
C(13) C(12) H(12) 119.5 . . . no
C(8) C(13) C(12) 118.5(2) . . . yes
C(8) C(13) C(15) 120.7(2) . . . yes
C(12) C(13) C(15) 120.8(2) . . . yes
C(9) C(14) H(14A) 109.5 . . . no
C(9) C(14) H(14B) 109.5 . . . no
C(9) C(14) H(14C) 109.5 . . . no
H(14A) C(14) H(14B) 109.5 . . . no
H(14A) C(14) H(14C) 109.4 . . . no
H(14B) C(14) H(14C) 109.4 . . . no
C(13) C(15) H(15C) 109.5 . . . no
C(13) C(15) H(15A) 109.5 . . . no
C(13) C(15) H(15B) 109.5 . . . no
H(15C) C(15) H(15A) 109.4 . . . no
H(15C) C(15) H(15B) 109.5 . . . no
H(15A) C(15) H(15B) 109.5 . . . no
N(2) C(16) C(17) 113.9(2) . . . yes
N(2) C(16) H(16A) 108.4 . . . no
N(2) C(16) H(16B) 108.3 . . . no
C(17) C(16) H(16A) 108.6 . . . no
C(17) C(16) H(16B) 108.3 . . . no
H(16A) C(16) H(16B) 109.2 . . . no
C(16) C(17) H(17A) 109.3 . . . no
C(16) C(17) H(17B) 109.7 . . . no
C(16) C(17) H(17C) 109.6 . . . no
H(17A) C(17) H(17B) 109.3 . . . no
H(17A) C(17) H(17C) 109.3 . . . no
H(17B) C(17) H(17C) 109.7 . . . no
N(2) C(18) C(19) 114.8(2) . . . yes
N(2) C(18) H(18A) 108.4 . . . no
N(2) C(18) H(18B) 108.2 . . . no
C(19) C(18) H(18A) 108.1 . . . no
C(19) C(18) H(18B) 107.9 . . . no
H(18A) C(18) H(18B) 109.3 . . . no
C(18) C(19) H(19B) 109.3 . . . no
C(18) C(19) H(19C) 109.4 . . . no
C(18) C(19) H(19A) 109.2 . . . no
H(19B) C(19) H(19C) 109.6 . . . no
H(19B) C(19) H(19A) 109.5 . . . no
H(19C) C(19) H(19A) 109.7 . . . no
O(2) C(20) N(3) 114.7(1) . . . yes
O(2) C(20) C(21) 115.6(1) . . . yes
N(3) C(20) C(21) 129.7(1) . . . yes
C(20) C(21) C(22) 117.4(1) . . . yes
C(20) C(21) C(26) 123.8(1) . . . yes
C(22) C(21) C(26) 118.8(1) . . . yes
C(21) C(22) C(23) 120.7(2) . . . yes
C(21) C(22) H(22) 119.7 . . . no
C(23) C(22) H(22) 119.6 . . . no
C(22) C(23) C(24) 120.2(2) . . . yes
C(22) C(23) H(23) 120.2 . . . no
C(24) C(23) H(23) 119.6 . . . no
C(23) C(24) C(25) 119.6(2) . . . yes
C(23) C(24) H(24) 120.0 . . . no
C(25) C(24) H(24) 120.4 . . . no
C(24) C(25) C(26) 120.5(2) . . . yes
C(24) C(25) H(25) 119.8 . . . no
C(26) C(25) H(25) 119.7 . . . no
C(21) C(26) C(25) 120.3(2) . . . yes
C(21) C(26) H(26) 119.9 . . . no
C(25) C(26) H(26) 119.8 . . . no
N(3) C(27) C(28) 119.6(1) . . . yes
N(3) C(27) C(32) 119.2(1) . . . yes
C(28) C(27) C(32) 121.0(1) . . . yes
C(27) C(28) C(29) 118.7(2) . . . yes
C(27) C(28) C(33) 120.6(1) . . . yes
C(29) C(28) C(33) 120.6(2) . . . yes
C(28) C(29) C(30) 121.0(2) . . . yes
C(28) C(29) H(29) 119.7 . . . no
C(30) C(29) H(29) 119.3 . . . no
C(29) C(30) C(31) 119.8(2) . . . yes
C(29) C(30) H(30) 120.2 . . . no
C(31) C(30) H(30) 120.0 . . . no
C(30) C(31) C(32) 121.1(2) . . . yes
C(30) C(31) H(31) 119.4 . . . no
C(32) C(31) H(31) 119.5 . . . no
C(27) C(32) C(31) 118.4(2) . . . yes
C(27) C(32) C(34) 120.9(2) . . . yes
C(31) C(32) C(34) 120.6(2) . . . yes
C(28) C(33) H(33C) 109.5 . . . no
C(28) C(33) H(33A) 109.2 . . . no
C(28) C(33) H(33B) 109.4 . . . no
H(33C) C(33) H(33A) 109.6 . . . no
H(33C) C(33) H(33B) 109.8 . . . no
H(33A) C(33) H(33B) 109.4 . . . no
C(32) C(34) H(34B) 109.7 . . . no
C(32) C(34) H(34C) 109.8 . . . no
C(32) C(34) H(34A) 109.5 . . . no
H(34B) C(34) H(34C) 109.5 . . . no
H(34B) C(34) H(34A) 109.2 . . . no
H(34C) C(34) H(34A) 109.1 . . . no
N(4) C(35) C(36) 114.3(1) . . . yes
N(4) C(35) H(35B) 108.2 . . . no
N(4) C(35) H(35A) 108.3 . . . no
C(36) C(35) H(35B) 108.2 . . . no
C(36) C(35) H(35A) 108.2 . . . no
H(35B) C(35) H(35A) 109.5 . . . no
C(35) C(36) H(36C) 109.3 . . . no
C(35) C(36) H(36A) 109.4 . . . no
C(35) C(36) H(36B) 109.2 . . . no
H(36C) C(36) H(36A) 109.8 . . . no
H(36C) C(36) H(36B) 109.4 . . . no
H(36A) C(36) H(36B) 109.7 . . . no
N(4) C(37) C(38) 113.4(2) . . . yes
N(4) C(37) H(37B) 108.3 . . . no
N(4) C(37) H(37A) 108.6 . . . no
C(38) C(37) H(37B) 108.4 . . . no
C(38) C(37) H(37A) 108.6 . . . no
H(37B) C(37) H(37A) 109.5 . . . no
C(37) C(38) H(38A) 109.4 . . . no
C(37) C(38) H(38B) 109.1 . . . no
C(37) C(38) H(38C) 109.4 . . . no
H(38A) C(38) H(38B) 109.7 . . . no
H(38A) C(38) H(38C) 109.9 . . . no
H(38B) C(38) H(38C) 109.3 . . . no

loop_
_geom_bond_atom_site_label_1
_geom_bond_atom_site_label_2
_geom_bond_distance
_geom_bond_site_symmetry_1
_geom_bond_site_symmetry_2
_geom_bond_publ_flag
Ti(1) O(1) 2.076(1) . . yes
Ti(1) O(2) 2.004(1) . . yes
Ti(1) N(1) 2.211(1) . . yes
Ti(1) N(2) 1.894(1) . . yes
Ti(1) N(3) 2.375(1) . . yes
Ti(1) N(4) 1.901(1) . . yes
O(1) C(1) 1.293(2) . . yes
O(2) C(20) 1.318(2) . . yes
N(1) C(1) 1.310(2) . . yes
N(1) C(8) 1.429(2) . . yes
N(2) C(16) 1.472(2) . . yes
N(2) C(18) 1.469(2) . . yes
N(3) C(20) 1.296(2) . . yes
N(3) C(27) 1.429(2) . . yes
N(4) C(35) 1.479(2) . . yes
N(4) C(37) 1.463(2) . . yes
C(1) C(2) 1.500(2) . . yes
C(2) C(3) 1.402(2) . . yes
C(2) C(7) 1.392(2) . . yes
C(3) C(4) 1.388(2) . . yes
C(3) H(3) 0.98 . . no
C(4) C(5) 1.386(3) . . yes
C(4) H(4) 0.97 . . no
C(5) C(6) 1.384(3) . . yes
C(5) H(5) 0.98 . . no
C(6) C(7) 1.395(2) . . yes
C(6) H(6) 0.98 . . no
C(7) H(7) 0.98 . . no
C(8) C(9) 1.401(2) . . yes
C(8) C(13) 1.405(2) . . yes
C(9) C(10) 1.392(2) . . yes
C(9) C(14) 1.503(3) . . yes
C(10) C(11) 1.385(3) . . yes
C(10) H(10) 0.98 . . no
C(11) C(12) 1.387(3) . . yes
C(11) H(11) 0.98 . . no
C(12) C(13) 1.398(2) . . yes
C(12) H(12) 0.98 . . no
C(13) C(15) 1.493(3) . . yes
C(14) H(14A) 0.98 . . no
C(14) H(14B) 0.98 . . no
C(14) H(14C) 0.98 . . no
C(15) H(15C) 0.98 . . no
C(15) H(15A) 0.98 . . no
C(15) H(15B) 0.98 . . no
C(16) C(17) 1.520(2) . . yes
C(16) H(16A) 0.98 . . no
C(16) H(16B) 0.98 . . no
C(17) H(17A) 0.98 . . no
C(17) H(17B) 0.98 . . no
C(17) H(17C) 0.98 . . no
C(18) C(19) 1.520(3) . . yes
C(18) H(18A) 0.98 . . no
C(18) H(18B) 0.98 . . no
C(19) H(19B) 0.98 . . no
C(19) H(19C) 0.98 . . no
C(19) H(19A) 0.98 . . no
C(20) C(21) 1.491(2) . . yes
C(21) C(22) 1.395(2) . . yes
C(21) C(26) 1.398(2) . . yes
C(22) C(23) 1.384(2) . . yes
C(22) H(22) 0.98 . . no
C(23) C(24) 1.390(3) . . yes
C(23) H(23) 0.98 . . no
C(24) C(25) 1.385(3) . . yes
C(24) H(24) 0.98 . . no
C(25) C(26) 1.387(2) . . yes
C(25) H(25) 0.98 . . no
C(26) H(26) 0.98 . . no
C(27) C(28) 1.400(2) . . yes
C(27) C(32) 1.403(2) . . yes
C(28) C(29) 1.397(2) . . yes
C(28) C(33) 1.501(2) . . yes
C(29) C(30) 1.384(3) . . yes
C(29) H(29) 0.98 . . no
C(30) C(31) 1.383(3) . . yes
C(30) H(30) 0.98 . . no
C(31) C(32) 1.399(2) . . yes
C(31) H(31) 0.98 . . no
C(32) C(34) 1.497(3) . . yes
C(33) H(33C) 0.98 . . no
C(33) H(33A) 0.98 . . no
C(33) H(33B) 0.98 . . no
C(34) H(34B) 0.98 . . no
C(34) H(34C) 0.98 . . no
C(34) H(34A) 0.98 . . no
C(35) C(36) 1.524(3) . . yes
C(35) H(35B) 0.98 . . no
C(35) H(35A) 0.98 . . no
C(36) H(36C) 0.98 . . no
C(36) H(36A) 0.98 . . no
C(36) H(36B) 0.98 . . no
C(37) C(38) 1.520(3) . . yes
C(37) H(37B) 0.98 . . no
C(37) H(37A) 0.98 . . no
C(38) H(38A) 0.98 . . no
C(38) H(38B) 0.98 . . no
C(38) H(38C) 0.98 . . no

loop_
_geom_contact_atom_site_label_1
_geom_contact_atom_site_label_2
_geom_contact_distance
_geom_contact_site_symmetry_1
_geom_contact_site_symmetry_2
_geom_contact_publ_flag
O(2) C(4) 3.588(2) . 2_655 no
C(4) C(22) 3.574(3) . 2_645 no
C(5) C(21) 3.563(2) . 2_645 no
C(6) C(30) 3.470(3) . 4_544 no

loop_
_geom_torsion_atom_site_label_1
_geom_torsion_atom_site_label_2
_geom_torsion_atom_site_label_3
_geom_torsion_atom_site_label_4
_geom_torsion_site_symmetry_1
_geom_torsion_site_symmetry_2
_geom_torsion_site_symmetry_3
_geom_torsion_site_symmetry_4
_geom_torsion
_geom_torsion_publ_flag
Ti(1) O(1) C(1) N(1) . . . . 2.2(1) no
Ti(1) O(1) C(1) C(2) . . . . -177.8(1) no
Ti(1) O(2) C(20) N(3) . . . . -0.4(1) no
Ti(1) O(2) C(20) C(21) . . . . 179.2(1) no
Ti(1) N(1) C(1) O(1) . . . . -2.0(1) no
Ti(1) N(1) C(1) C(2) . . . . 177.9(2) no
Ti(1) N(1) C(8) C(9) . . . . 92.0(2) no
Ti(1) N(1) C(8) C(13) . . . . -86.4(2) no
Ti(1) N(2) C(16) C(17) . . . . 111.2(1) no
Ti(1) N(2) C(18) C(19) . . . . 133.0(1) no
Ti(1) N(3) C(20) O(2) . . . . 0.3(1) no
Ti(1) N(3) C(20) C(21) . . . . -179.2(2) no
Ti(1) N(3) C(27) C(28) . . . . 89.5(2) no
Ti(1) N(3) C(27) C(32) . . . . -86.1(2) no
Ti(1) N(4) C(35) C(36) . . . . 100.0(2) no
Ti(1) N(4) C(37) C(38) . . . . 105.0(2) no
O(1) Ti(1) O(2) C(20) . . . . 77.23(9) no
O(1) Ti(1) N(1) C(1) . . . . 1.32(9) no
O(1) Ti(1) N(1) C(8) . . . . -179.6(2) no
O(1) Ti(1) N(2) C(16) . . . . 45.8(1) no
O(1) Ti(1) N(2) C(18) . . . . -142.5(1) no
O(1) Ti(1) N(3) C(20) . . . . -101.52(9) no
O(1) Ti(1) N(3) C(27) . . . . 82.6(2) no
O(1) Ti(1) N(4) C(35) . . . . 175.4(1) no
O(1) Ti(1) N(4) C(37) . . . . -5.9(3) no
O(1) C(1) N(1) C(8) . . . . 178.6(1) no
O(1) C(1) C(2) C(3) . . . . -6.9(2) no
O(1) C(1) C(2) C(7) . . . . 170.7(1) no
O(2) Ti(1) O(1) C(1) . . . . -159.92(9) no
O(2) Ti(1) N(1) C(1) . . . . 46.1(1) no
O(2) Ti(1) N(1) C(8) . . . . -134.8(2) no
O(2) Ti(1) N(2) C(16) . . . . -49.7(1) no
O(2) Ti(1) N(2) C(18) . . . . 121.9(1) no
O(2) Ti(1) N(3) C(20) . . . . -0.22(9) no
O(2) Ti(1) N(3) C(27) . . . . -176.1(2) no
O(2) Ti(1) N(4) C(35) . . . . -42.3(1) no
O(2) Ti(1) N(4) C(37) . . . . 136.4(2) no
O(2) C(20) N(3) C(27) . . . . 177.8(1) no
O(2) C(20) C(21) C(22) . . . . -18.3(2) no
O(2) C(20) C(21) C(26) . . . . 158.9(2) no
N(1) Ti(1) O(1) C(1) . . . . -1.34(9) no
N(1) Ti(1) O(2) C(20) . . . . 39.0(1) no
N(1) Ti(1) N(2) C(16) . . . . 106.4(1) no
N(1) Ti(1) N(2) C(18) . . . . -82.0(1) no
N(1) Ti(1) N(3) C(20) . . . . -161.31(9) no
N(1) Ti(1) N(3) C(27) . . . . 22.9(2) no
N(1) Ti(1) N(4) C(35) . . . . 161.8(1) no
N(1) Ti(1) N(4) C(37) . . . . -19.5(2) no
N(1) C(1) C(2) C(3) . . . . 173.2(2) no
N(1) C(1) C(2) C(7) . . . . -9.3(3) no
N(1) C(8) C(9) C(10) . . . . 179.0(1) no
N(1) C(8) C(9) C(14) . . . . 0.4(2) no
N(1) C(8) C(13) C(12) . . . . -179.6(1) no
N(1) C(8) C(13) C(15) . . . . -1.8(2) no
N(2) Ti(1) O(1) C(1) . . . . 104.9(1) no
N(2) Ti(1) O(2) C(20) . . . . 169.6(1) no
N(2) Ti(1) N(1) C(1) . . . . -82.4(1) no
N(2) Ti(1) N(1) C(8) . . . . 96.7(2) no
N(2) Ti(1) N(3) C(20) . . . . -23.9(2) no
N(2) Ti(1) N(3) C(27) . . . . 160.3(2) no
N(2) Ti(1) N(4) C(35) . . . . 55.1(1) no
N(2) Ti(1) N(4) C(37) . . . . -126.2(2) no
N(3) Ti(1) O(1) C(1) . . . . -101.75(9) no
N(3) Ti(1) O(2) C(20) . . . . 0.22(9) no
N(3) Ti(1) N(1) C(1) . . . . 78.9(1) no
N(3) Ti(1) N(1) C(8) . . . . -102.0(2) no
N(3) Ti(1) N(2) C(16) . . . . -29.4(2) no
N(3) Ti(1) N(2) C(18) . . . . 142.3(1) no
N(3) Ti(1) N(4) C(35) . . . . -102.4(1) no
N(3) Ti(1) N(4) C(37) . . . . 76.3(2) no
N(3) C(20) C(21) C(22) . . . . 161.1(2) no
N(3) C(20) C(21) C(26) . . . . -21.6(3) no
N(3) C(27) C(28) C(29) . . . . -173.9(1) no
N(3) C(27) C(28) C(33) . . . . 6.1(2) no
N(3) C(27) C(32) C(31) . . . . 174.1(1) no
N(3) C(27) C(32) C(34) . . . . -6.8(2) no
N(4) Ti(1) O(1) C(1) . . . . -16.8(2) no
N(4) Ti(1) O(2) C(20) . . . . -89.2(1) no
N(4) Ti(1) N(1) C(1) . . . . 175.4(1) no
N(4) Ti(1) N(1) C(8) . . . . -5.5(2) no
N(4) Ti(1) N(2) C(16) . . . . -153.4(1) no
N(4) Ti(1) N(2) C(18) . . . . 18.2(1) no
N(4) Ti(1) N(3) C(20) . . . . 101.0(1) no
N(4) Ti(1) N(3) C(27) . . . . -74.9(2) no
C(1) N(1) C(8) C(9) . . . . -89.1(2) no
C(1) N(1) C(8) C(13) . . . . 92.4(2) no
C(1) C(2) C(3) C(4) . . . . 177.8(2) no
C(1) C(2) C(7) C(6) . . . . -176.7(2) no
C(2) C(1) N(1) C(8) . . . . -1.5(3) no
C(2) C(3) C(4) C(5) . . . . -0.9(3) no
C(2) C(7) C(6) C(5) . . . . -1.0(3) no
C(3) C(2) C(7) C(6) . . . . 0.8(2) no
C(3) C(4) C(5) C(6) . . . . 0.8(3) no
C(4) C(3) C(2) C(7) . . . . 0.1(3) no
C(4) C(5) C(6) C(7) . . . . 0.2(3) no
C(8) C(9) C(10) C(11) . . . . 1.5(3) no
C(8) C(13) C(12) C(11) . . . . -0.3(3) no
C(9) C(8) C(13) C(12) . . . . 2.0(2) no
C(9) C(8) C(13) C(15) . . . . 179.7(2) no
C(9) C(10) C(11) C(12) . . . . 0.2(3) no
C(10) C(9) C(8) C(13) . . . . -2.6(2) no
C(10) C(11) C(12) C(13) . . . . -0.8(3) no
C(11) C(10) C(9) C(14) . . . . -179.9(2) no
C(11) C(12) C(13) C(15) . . . . -178.0(2) no
C(13) C(8) C(9) C(14) . . . . 178.8(2) no
C(16) N(2) C(18) C(19) . . . . -55.1(2) no
C(17) C(16) N(2) C(18) . . . . -61.6(2) no
C(20) N(3) C(27) C(28) . . . . -85.4(2) no
C(20) N(3) C(27) C(32) . . . . 99.0(2) no
C(20) C(21) C(22) C(23) . . . . 178.5(2) no
C(20) C(21) C(26) C(25) . . . . -177.3(2) no
C(21) C(20) N(3) C(27) . . . . -1.7(3) no
C(21) C(22) C(23) C(24) . . . . -1.0(3) no
C(21) C(26) C(25) C(24) . . . . -1.1(3) no
C(22) C(21) C(26) C(25) . . . . 0.0(2) no
C(22) C(23) C(24) C(25) . . . . -0.1(3) no
C(23) C(22) C(21) C(26) . . . . 1.1(3) no
C(23) C(24) C(25) C(26) . . . . 1.1(3) no
C(27) C(28) C(29) C(30) . . . . -0.4(3) no
C(27) C(32) C(31) C(30) . . . . -0.1(3) no
C(28) C(27) C(32) C(31) . . . . -1.4(2) no
C(28) C(27) C(32) C(34) . . . . 177.7(2) no
C(28) C(29) C(30) C(31) . . . . -1.0(3) no
C(29) C(28) C(27) C(32) . . . . 1.6(2) no
C(29) C(30) C(31) C(32) . . . . 1.3(3) no
C(30) C(29) C(28) C(33) . . . . 179.6(2) no
C(30) C(31) C(32) C(34) . . . . -179.2(2) no
C(32) C(27) C(28) C(33) . . . . -178.4(2) no
C(35) N(4) C(37) C(38) . . . . -76.3(2) no
C(36) C(35) N(4) C(37) . . . . -78.9(2) no
